data_7033769
loop_
_publ_author_name
'Cao, Deng-Ke'
'Wei, Ruo-Hong'
'Li, Xiao-Xiong'
'Chen, Jun-Feng'
'Ward, Michael D.'

_publ_section_title
;
 Heteroleptic Ir(iii) complexes based on 2-(2,4-difluorophenyl)-pyridine
 and bisthienylethene: structures, luminescence and photochromic
 properties.
;
_journal_issue 9
_journal_name_full 'Dalton transactions (Cambridge, England : 2003)'
_journal_page_first 4289
_journal_page_last 4296
_journal_paper_doi 10.1039/c4dt03973d
_journal_volume 44
_journal_year 2015
_chemical_formula_sum 'C21 H20 N2 O S2'
_chemical_formula_weight 380.51
_chemical_name_systematic
; 
 ? 
;
_space_group_IT_number 14
_symmetry_cell_setting monoclinic
_symmetry_space_group_name_Hall '-P 2ybc'
_symmetry_space_group_name_H-M 'P 1 21/c 1'
_atom_sites_solution_hydrogens geom
_atom_sites_solution_primary direct
_atom_sites_solution_secondary difmap
_audit_creation_method SHELXL-97
_audit_update_record
;
2014-09-07 deposited with the CCDC.
2015-01-22 downloaded from the CCDC.
;
_cell_angle_alpha 90.00
_cell_angle_beta 98.764(11)
_cell_angle_gamma 90.00
_cell_formula_units_Z 4
_cell_length_a 10.083(4)
_cell_length_b 15.939(7)
_cell_length_c 11.976(5)
_cell_measurement_reflns_used 514
_cell_measurement_temperature 173(2)
_cell_measurement_theta_max 18.68
_cell_measurement_theta_min 2.41
_cell_volume 1902.2(14)
_computing_cell_refinement SMART
_computing_data_collection 'SMART (Bruker, 2000)'
_computing_data_reduction 'SAINT (Bruker, 2000)'
_computing_molecular_graphics SHELXTL
_computing_publication_material SHELXTL
_computing_structure_refinement SHELXTL
_computing_structure_solution 'SHELXTL (Bruker, 2000)'
_diffrn_ambient_temperature 173(2)
_diffrn_measured_fraction_theta_full 0.999
_diffrn_measured_fraction_theta_max 0.999
_diffrn_measurement_device_type 'Bruker Smart Aepex CCD area detector'
_diffrn_measurement_method 'phi and omega scans'
_diffrn_radiation_monochromator graphite
_diffrn_radiation_source 'fine-focus sealed tube'
_diffrn_radiation_type MoK\a
_diffrn_radiation_wavelength 0.71073
_diffrn_reflns_av_R_equivalents 0.1014
_diffrn_reflns_av_sigmaI/netI 0.1240
_diffrn_reflns_limit_h_max 11
_diffrn_reflns_limit_h_min -11
_diffrn_reflns_limit_k_max 18
_diffrn_reflns_limit_k_min -18
_diffrn_reflns_limit_l_max 9
_diffrn_reflns_limit_l_min -14
_diffrn_reflns_number 10349
_diffrn_reflns_theta_full 25.00
_diffrn_reflns_theta_max 25.00
_diffrn_reflns_theta_min 2.04
_exptl_absorpt_coefficient_mu 0.292
_exptl_absorpt_correction_T_max 0.97
_exptl_absorpt_correction_T_min 0.94
_exptl_absorpt_correction_type multi-scan
_exptl_absorpt_process_details 'SADABS; Bruker, 2000'
_exptl_crystal_colour colorless
_exptl_crystal_density_diffrn 1.329
_exptl_crystal_density_method 'not measured'
_exptl_crystal_description needlelike
_exptl_crystal_F_000 800
_exptl_crystal_size_max 0.2
_exptl_crystal_size_mid 0.08
_exptl_crystal_size_min 0.06
_refine_diff_density_max 0.271
_refine_diff_density_min -0.316
_refine_diff_density_rms 0.066
_refine_ls_extinction_method none
_refine_ls_goodness_of_fit_ref 1.016
_refine_ls_hydrogen_treatment mixed
_refine_ls_matrix_type full
_refine_ls_number_parameters 251
_refine_ls_number_reflns 3344
_refine_ls_number_restraints 0
_refine_ls_restrained_S_all 1.016
_refine_ls_R_factor_all 0.1570
_refine_ls_R_factor_gt 0.0627
_refine_ls_shift/su_max 0.000
_refine_ls_shift/su_mean 0.000
_refine_ls_structure_factor_coef Fsqd
_refine_ls_weighting_details 'calc w=1/[\s^2^(Fo^2^)+(0.0323P)^2^+0.0000P] where P=(Fo^2^+2Fc^2^)/3'
_refine_ls_weighting_scheme calc
_refine_ls_wR_factor_gt 0.1044
_refine_ls_wR_factor_ref 0.1229
_reflns_number_gt 1609
_reflns_number_total 3344
_reflns_threshold_expression >2sigma(I)
_cod_data_source_file c4dt03973d2.cif
_cod_data_source_block 1
_cod_depositor_comments
;
The following automatic conversions were performed:

'_symmetry_cell_setting' value 'Monoclinic' changed to 'monoclinic'
according to
/usr/data/users/saulius/crontab/automatic-downloads/rss-feeds/RSC/lib/dictionaries/cif_core.dic
dictionary named 'cif_core.dic' version 2.4.2 from 2011-04-26.

Automatic conversion script
Id: cif_fix_values 3008 2015-01-20 13:52:24Z robertas 

 Adding full bibliography for 7033769--7033772.cif.
;
_cod_original_sg_symbol_H-M 'P2(1)/c  '
_cod_database_code 7033769

loop_
_symmetry_equiv_pos_as_xyz
'x, y, z'
'-x, y+1/2, -z+1/2'
'-x, -y, -z'
'x, -y-1/2, z-1/2'

loop_
_atom_site_label
_atom_site_type_symbol
_atom_site_fract_x
_atom_site_fract_y
_atom_site_fract_z
_atom_site_U_iso_or_equiv
_atom_site_adp_type
_atom_site_occupancy
_atom_site_symmetry_multiplicity
_atom_site_calc_flag
_atom_site_refinement_flags
S1 S 0.24976(13) 0.14891(9) 0.48164(9) 0.0572(4) Uani 1 1 d .
S2 S 0.16994(12) -0.05204(8) 0.98719(10) 0.0493(4) Uani 1 1 d .
O1 O 0.6351(3) 0.1819(2) 1.1751(2) 0.0394(8) Uani 1 1 d .
H1 H 0.571(3) 0.166(2) 1.130(3) 0.028(13) Uiso 1 1 d .
C1 C 0.4531(4) 0.0612(3) 0.6194(3) 0.0652(15) Uani 1 1 d .
H1B H 0.5019 0.0613 0.6948 0.078 Uiso 1 1 d R
H1C H 0.4063 0.0089 0.6053 0.078 Uiso 1 1 d R
H1D H 0.5145 0.0682 0.5662 0.078 Uiso 1 1 d R
C2 C 0.3552(4) 0.1297(3) 0.6067(3) 0.0419(12) Uani 1 1 d .
C3 C 0.3287(4) 0.1848(3) 0.6876(3) 0.0322(10) Uani 1 1 d .
C4 C 0.2255(4) 0.2428(3) 0.6454(4) 0.0397(12) Uani 1 1 d .
H4 H 0.185(3) 0.287(2) 0.696(3) 0.029(10) Uiso 1 1 d .
C5 C 0.1738(4) 0.2301(3) 0.5350(4) 0.0463(13) Uani 1 1 d .
C6 C 0.0639(4) 0.2796(3) 0.4643(4) 0.0650(15) Uani 1 1 d .
H6A H 0.0347 0.3231 0.5106 0.078 Uiso 1 1 d R
H6B H 0.0969 0.3044 0.4009 0.078 Uiso 1 1 d R
H6C H -0.0102 0.2433 0.4379 0.078 Uiso 1 1 d R
C7 C 0.3694(4) 0.0351(3) 1.1230(3) 0.0505(13) Uani 1 1 d .
H7A H 0.3455 -0.0089 1.1711 0.061 Uiso 1 1 d R
H7B H 0.3487 0.0884 1.1535 0.061 Uiso 1 1 d R
H7C H 0.4639 0.0323 1.1202 0.061 Uiso 1 1 d R
C8 C 0.2912(4) 0.0244(3) 1.0079(3) 0.0398(12) Uani 1 1 d .
C9 C 0.2971(4) 0.0674(3) 0.9092(3) 0.0344(11) Uani 1 1 d .
C10 C 0.2019(4) 0.0354(3) 0.8184(4) 0.0403(12) Uani 1 1 d .
H10 H 0.191(3) 0.0536(19) 0.747(2) 0.012(9) Uiso 1 1 d .
C11 C 0.1260(4) -0.0280(3) 0.8468(3) 0.0446(12) Uani 1 1 d .
C12 C 0.0183(4) -0.0759(3) 0.7729(4) 0.0570(14) Uani 1 1 d .
H12A H 0.0078 -0.0535 0.6976 0.068 Uiso 1 1 d R
H12B H 0.0436 -0.1339 0.7714 0.068 Uiso 1 1 d R
H12C H -0.0650 -0.0710 0.8020 0.068 Uiso 1 1 d R
C13 C 0.4009(4) 0.1838(3) 0.8033(3) 0.0309(10) Uani 1 1 d .
C14 C 0.3898(4) 0.1350(3) 0.8966(3) 0.0322(10) Uani 1 1 d .
C15 C 0.5508(4) 0.2241(3) 0.9479(3) 0.0346(11) Uani 1 1 d .
C16 C 0.6568(4) 0.2716(3) 1.0162(3) 0.0353(11) Uani 1 1 d .
C17 C 0.6944(4) 0.2472(3) 1.1299(3) 0.0376(11) Uani 1 1 d .
C18 C 0.7918(4) 0.2923(3) 1.2001(3) 0.0449(12) Uani 1 1 d .
H18A H 0.8149 0.2768 1.2781 0.054 Uiso 1 1 d R
C19 C 0.8554(4) 0.3589(3) 1.1584(4) 0.0546(14) Uani 1 1 d .
H19A H 0.9238 0.3889 1.2071 0.065 Uiso 1 1 d R
C20 C 0.8217(4) 0.3831(3) 1.0471(4) 0.0524(13) Uani 1 1 d .
H20A H 0.8653 0.4305 1.0190 0.063 Uiso 1 1 d R
C21 C 0.7246(4) 0.3389(3) 0.9760(3) 0.0405(12) Uani 1 1 d .
H21A H 0.7037 0.3549 0.8981 0.049 Uiso 1 1 d R
N1 N 0.5031(4) 0.2399(2) 0.8377(3) 0.0340(10) Uani 1 1 d .
H1A H 0.538(3) 0.269(2) 0.796(3) 0.017(12) Uiso 1 1 d .
N2 N 0.4851(3) 0.1624(2) 0.9862(2) 0.0334(9) Uani 1 1 d .

loop_
_atom_site_aniso_label
_atom_site_aniso_U_11
_atom_site_aniso_U_22
_atom_site_aniso_U_33
_atom_site_aniso_U_23
_atom_site_aniso_U_13
_atom_site_aniso_U_12
S1 0.0707(9) 0.0663(10) 0.0296(6) -0.0010(6) -0.0082(6) -0.0122(8)
S2 0.0470(8) 0.0427(9) 0.0584(8) 0.0081(6) 0.0087(6) -0.0010(7)
O1 0.044(2) 0.043(2) 0.0276(16) -0.0018(15) -0.0047(16) 0.0029(17)
C1 0.090(4) 0.069(4) 0.035(3) -0.016(3) 0.007(3) 0.017(3)
C2 0.054(3) 0.042(3) 0.027(2) 0.001(2) -0.003(2) 0.003(3)
C3 0.034(3) 0.034(3) 0.028(2) -0.001(2) 0.0013(19) -0.006(2)
C4 0.038(3) 0.044(3) 0.034(3) 0.003(2) -0.005(2) 0.000(2)
C5 0.031(3) 0.054(4) 0.050(3) 0.020(2) -0.004(2) -0.003(2)
C6 0.058(3) 0.075(4) 0.056(3) 0.017(3) -0.009(3) -0.002(3)
C7 0.050(3) 0.058(4) 0.044(3) 0.010(2) 0.009(2) 0.000(3)
C8 0.043(3) 0.035(3) 0.041(3) 0.004(2) 0.007(2) 0.005(2)
C9 0.032(2) 0.038(3) 0.032(2) -0.001(2) -0.0002(19) 0.004(2)
C10 0.048(3) 0.037(3) 0.035(3) -0.002(2) 0.003(2) 0.002(2)
C11 0.041(3) 0.040(3) 0.052(3) -0.002(2) 0.002(2) 0.002(2)
C12 0.052(3) 0.044(4) 0.072(3) -0.010(3) 0.000(3) -0.009(3)
C13 0.034(3) 0.028(3) 0.030(2) -0.007(2) 0.003(2) -0.001(2)
C14 0.032(3) 0.032(3) 0.031(2) -0.004(2) 0.001(2) 0.005(2)
C15 0.037(3) 0.040(3) 0.025(2) -0.004(2) 0.001(2) 0.009(2)
C16 0.037(3) 0.040(3) 0.029(2) -0.005(2) 0.003(2) 0.000(2)
C17 0.039(3) 0.042(3) 0.032(3) -0.001(2) 0.006(2) -0.001(2)
C18 0.050(3) 0.048(3) 0.034(2) -0.003(2) -0.005(2) 0.004(3)
C19 0.043(3) 0.067(4) 0.049(3) -0.010(3) -0.009(2) -0.012(3)
C20 0.053(3) 0.047(4) 0.054(3) 0.000(3) -0.002(3) -0.010(3)
C21 0.043(3) 0.041(3) 0.037(2) 0.000(2) 0.003(2) -0.002(2)
N1 0.041(2) 0.033(3) 0.027(2) 0.0037(18) 0.0034(18) -0.003(2)
N2 0.039(2) 0.033(2) 0.0277(18) 0.0018(16) 0.0025(16) -0.0002(18)

loop_
_atom_type_symbol
_atom_type_description
_atom_type_scat_dispersion_real
_atom_type_scat_dispersion_imag
_atom_type_scat_source
C C 0.0033 0.0016 'International Tables Vol C Tables 4.2.6.8 and 6.1.1.4'
H H 0.0000 0.0000 'International Tables Vol C Tables 4.2.6.8 and 6.1.1.4'
N N 0.0061 0.0033 'International Tables Vol C Tables 4.2.6.8 and 6.1.1.4'
O O 0.0106 0.0060 'International Tables Vol C Tables 4.2.6.8 and 6.1.1.4'
S S 0.1246 0.1234 'International Tables Vol C Tables 4.2.6.8 and 6.1.1.4'

loop_
_geom_angle_atom_site_label_1
_geom_angle_atom_site_label_2
_geom_angle_atom_site_label_3
_geom_angle
C5 S1 C2 93.6(2)
C11 S2 C8 93.1(2)
C17 O1 H1 109(3)
C2 C1 H1B 109.8
C2 C1 H1C 108.9
H1B C1 H1C 109.5
C2 C1 H1D 109.7
H1B C1 H1D 109.5
H1C C1 H1D 109.5
C3 C2 C1 127.4(4)
C3 C2 S1 109.9(3)
C1 C2 S1 122.6(3)
C2 C3 C4 112.2(4)
C2 C3 C13 122.8(4)
C4 C3 C13 125.0(4)
C5 C4 C3 113.4(4)
C5 C4 H4 122.3(18)
C3 C4 H4 124.0(18)
C4 C5 C6 127.3(4)
C4 C5 S1 110.9(3)
C6 C5 S1 121.9(3)
C5 C6 H6A 108.5
C5 C6 H6B 110.2
H6A C6 H6B 109.5
C5 C6 H6C 109.7
H6A C6 H6C 109.5
H6B C6 H6C 109.5
C8 C7 H7A 109.0
C8 C7 H7B 109.7
H7A C7 H7B 109.2
C8 C7 H7C 110.5
H7A C7 H7C 109.2
H7B C7 H7C 109.1
C9 C8 C7 130.7(4)
C9 C8 S2 110.7(3)
C7 C8 S2 118.6(3)
C8 C9 C10 111.3(4)
C8 C9 C14 124.9(4)
C10 C9 C14 123.7(4)
C11 C10 C9 114.7(4)
C11 C10 H10 120(2)
C9 C10 H10 125(2)
C10 C11 C12 128.4(4)
C10 C11 S2 110.2(3)
C12 C11 S2 121.4(4)
C11 C12 H12A 109.4
C11 C12 H12B 109.3
H12A C12 H12B 109.5
C11 C12 H12C 109.8
H12A C12 H12C 109.5
H12B C12 H12C 109.5
N1 C13 C14 105.8(3)
N1 C13 C3 121.1(4)
C14 C13 C3 133.0(4)
C13 C14 N2 108.3(4)
C13 C14 C9 129.5(4)
N2 C14 C9 122.1(3)
N2 C15 N1 111.0(4)
N2 C15 C16 124.1(4)
N1 C15 C16 124.9(4)
C21 C16 C17 118.0(4)
C21 C16 C15 124.2(4)
C17 C16 C15 117.7(4)
O1 C17 C18 118.0(4)
O1 C17 C16 121.9(4)
C18 C17 C16 120.1(4)
C19 C18 C17 120.4(4)
C19 C18 H18A 119.7
C17 C18 H18A 119.9
C18 C19 C20 120.5(4)
C18 C19 H19A 119.7
C20 C19 H19A 119.7
C19 C20 C21 119.8(4)
C19 C20 H20A 120.0
C21 C20 H20A 120.2
C20 C21 C16 121.1(4)
C20 C21 H21A 119.4
C16 C21 H21A 119.5
C15 N1 C13 108.0(4)
C15 N1 H1A 126(2)
C13 N1 H1A 125(2)
C15 N2 C14 106.9(3)

loop_
_geom_bond_atom_site_label_1
_geom_bond_atom_site_label_2
_geom_bond_distance
S1 C5 1.678(5)
S1 C2 1.726(4)
S2 C11 1.715(4)
S2 C8 1.717(4)
O1 C17 1.354(5)
O1 H1 0.81(3)
C1 C2 1.464(5)
C1 H1B 0.9600
C1 H1C 0.9599
C1 H1D 0.9601
C2 C3 1.364(5)
C3 C4 1.426(5)
C3 C13 1.465(5)
C4 C5 1.361(5)
C4 H4 1.05(3)
C5 C6 1.511(5)
C6 H6A 0.9601
C6 H6B 0.9600
C6 H6C 0.9599
C7 C8 1.490(5)
C7 H7A 0.9599
C7 H7B 0.9600
C7 H7C 0.9600
C8 C9 1.375(5)
C9 C10 1.431(5)
C9 C14 1.450(5)
C10 C11 1.343(6)
C10 H10 0.89(3)
C11 C12 1.501(5)
C12 H12A 0.9600
C12 H12B 0.9599
C12 H12C 0.9601
C13 N1 1.378(5)
C13 C14 1.380(5)
C14 N2 1.397(4)
C15 N2 1.307(5)
C15 N1 1.357(4)
C15 C16 1.455(5)
C16 C21 1.396(5)
C16 C17 1.411(5)
C17 C18 1.392(5)
C18 C19 1.373(6)
C18 H18A 0.9600
C19 C20 1.380(5)
C19 H19A 0.9601
C20 C21 1.387(5)
C20 H20A 0.9601
C21 H21A 0.9600
N1 H1A 0.80(3)
